data_2221560
loop_
_publ_author_name
'Mustafa, Asra'
'Shah, Muhammad Raza'
'Khatoon, Maimoona'
'Ng, Seik Weng'

_publ_section_title
;
 Di-<i>tert</i>-butyl (1,1'-binaphthyl-2,2'-dioxy)diacetate
;
_journal_coeditor_code XU2499
_journal_issue 4
_journal_name_full 'Acta Crystallographica Section E'
_journal_page_first o912
_journal_paper_doi 10.1107/S1600536809010836
_journal_volume 65
_journal_year 2009
_chemical_formula_iupac 'C32 H34 O6'
_chemical_formula_moiety 'C32 H34 O6'
_chemical_formula_sum 'C32 H34 O6'
_chemical_formula_weight 514.59
_chemical_name_systematic
;
Di-<i>tert</i>-butyl (1,1'-binaphthyl-2,2'-dioxy)diacetate
;
_space_group_IT_number 15
_symmetry_cell_setting monoclinic
_symmetry_space_group_name_Hall '-C 2yc'
_symmetry_space_group_name_H-M 'C 1 2/c 1'
_atom_sites_solution_hydrogens geom
_atom_sites_solution_primary direct
_atom_sites_solution_secondary difmap
_audit_creation_method SHELXL-97
_cell_angle_alpha 90.00
_cell_angle_beta 110.1440(10)
_cell_angle_gamma 90.00
_cell_formula_units_Z 4
_cell_length_a 18.7604(3)
_cell_length_b 14.3204(3)
_cell_length_c 10.9997(2)
_cell_measurement_reflns_used 3672
_cell_measurement_temperature 133(2)
_cell_measurement_theta_max 28.2
_cell_measurement_theta_min 2.3
_cell_volume 2774.37(9)
_computing_cell_refinement 'SAINT (Bruker, 2008)'
_computing_data_collection 'APEX2 (Bruker, 2008)'
_computing_data_reduction 'SAINT (Bruker, 2008)'
_computing_molecular_graphics 'X-SEED (Barbour, 2001)'
_computing_publication_material 'publCIF (Westrip, 2009)'
_computing_structure_refinement 'SHELXL97 (Sheldrick, 2008)'
_computing_structure_solution 'SHELXS97 (Sheldrick, 2008)'
_diffrn_ambient_temperature 130(2)
_diffrn_measured_fraction_theta_full 1.000
_diffrn_measured_fraction_theta_max 1.000
_diffrn_measurement_device_type 'Bruker SMART APEX'
_diffrn_measurement_method \w
_diffrn_radiation_monochromator graphite
_diffrn_radiation_source 'fine-focus sealed tube'
_diffrn_radiation_type MoK\a
_diffrn_radiation_wavelength 0.71073
_diffrn_reflns_av_R_equivalents 0.0350
_diffrn_reflns_av_sigmaI/netI 0.0295
_diffrn_reflns_limit_h_max 24
_diffrn_reflns_limit_h_min -24
_diffrn_reflns_limit_k_max 18
_diffrn_reflns_limit_k_min -18
_diffrn_reflns_limit_l_max 14
_diffrn_reflns_limit_l_min -14
_diffrn_reflns_number 12968
_diffrn_reflns_theta_full 27.50
_diffrn_reflns_theta_max 27.50
_diffrn_reflns_theta_min 1.83
_diffrn_standards_decay_% 0
_diffrn_standards_interval_count 0
_diffrn_standards_interval_time 0
_diffrn_standards_number 0
_exptl_absorpt_coefficient_mu 0.084
_exptl_absorpt_correction_type none
_exptl_crystal_colour Colorless
_exptl_crystal_density_diffrn 1.232
_exptl_crystal_density_method 'not measured'
_exptl_crystal_description Block
_exptl_crystal_F_000 1096
_exptl_crystal_size_max 0.30
_exptl_crystal_size_mid 0.15
_exptl_crystal_size_min 0.10
_refine_diff_density_max 0.300
_refine_diff_density_min -0.201
_refine_ls_extinction_method none
_refine_ls_goodness_of_fit_ref 1.013
_refine_ls_hydrogen_treatment constr
_refine_ls_matrix_type full
_refine_ls_number_parameters 175
_refine_ls_number_reflns 3198
_refine_ls_number_restraints 0
_refine_ls_restrained_S_all 1.013
_refine_ls_R_factor_all 0.0573
_refine_ls_R_factor_gt 0.0431
_refine_ls_shift/su_max 0.001
_refine_ls_shift/su_mean 0.001
_refine_ls_structure_factor_coef Fsqd
_refine_ls_weighting_details 'calc w=1/[\s^2^(Fo^2^)+(0.0548P)^2^+1.9389P] where P=(Fo^2^+2Fc^2^)/3'
_refine_ls_weighting_scheme calc
_refine_ls_wR_factor_gt 0.1097
_refine_ls_wR_factor_ref 0.1209
_reflns_number_gt 2514
_reflns_number_total 3198
_reflns_threshold_expression I>2\s(I)
_cod_data_source_file xu2499.cif
_cod_data_source_block I
_cod_depositor_comments
;
The following automatic conversions were performed:
'_symmetry_cell_setting' value 'Monoclinic' changed to 'monoclinic'
according to '/home/saulius/struct/CIF-dictionaries/cif_core.dic'
dictionary named 'cif_core.dic' version 2.4.1 from
2010-06-29.

'_exptl_absorpt_correction_type' value 'None' changed to
'none' according to '/home/saulius/struct/CIF-dictionaries/cif_core.dic'
dictionary named 'cif_core.dic' version 2.4.1 from 2010-06-29.

Automatic conversion script
Id: cif_fix_enum 1527 2010-12-29 10:47:43Z saulius 

The following automatic conversions were performed:

'_symmetry_cell_setting' value 'Monoclinic' changed to 'monoclinic'
according to /home/saulius/struct/CIF-dictionaries/cif_core.dic
dictionary named 'cif_core.dic' version 2.4.1 from
2010-06-29.

'_exptl_absorpt_correction_type' value 'None' changed to
'none' according to
/home/saulius/struct/CIF-dictionaries/cif_core.dic dictionary named
'cif_core.dic' version 2.4.1 from 2010-06-29.

Automatic conversion script
Id: cif_fix_values 1715 2011-07-08 13:25:40Z adriana 
;
_cod_original_sg_symbol_H-M 'C 2/c'
_cod_database_code 2221560
_cod_database_fobs_code 2221560

loop_
_symmetry_equiv_pos_as_xyz
'x, y, z'
'-x, y, -z+1/2'
'x+1/2, y+1/2, z'
'-x+1/2, y+1/2, -z+1/2'
'-x, -y, -z'
'x, -y, z-1/2'
'-x+1/2, -y+1/2, -z'
'x+1/2, -y+1/2, z-1/2'

loop_
_atom_site_type_symbol
_atom_site_label
_atom_site_fract_x
_atom_site_fract_y
_atom_site_fract_z
_atom_site_U_iso_or_equiv
_atom_site_adp_type
_atom_site_calc_flag
_atom_site_refinement_flags
_atom_site_occupancy
_atom_site_disorder_assembly
_atom_site_disorder_group
O O1 0.38962(5) 0.53557(7) 0.23963(9) 0.0278(2) Uani d . 1 . .
O O2 0.28361(6) 0.45195(10) 0.03634(11) 0.0531(4) Uani d . 1 . .
O O3 0.19998(5) 0.45848(7) 0.14254(9) 0.0292(2) Uani d . 1 . .
C C1 0.49788(7) 0.63074(9) 0.31656(11) 0.0219(3) Uani d . 1 . .
C C2 0.55167(7) 0.68166(9) 0.41843(12) 0.0255(3) Uani d . 1 . .
C C3 0.61052(8) 0.73495(10) 0.39965(14) 0.0326(3) Uani d . 1 . .
H H3 0.6162 0.7352 0.3171 0.039 Uiso calc R 1 . .
C C4 0.65937(10) 0.78615(12) 0.49836(16) 0.0441(4) Uani d . 1 . .
H H4 0.6980 0.8223 0.4833 0.053 Uiso calc R 1 . .
C C5 0.65281(11) 0.78558(13) 0.62268(16) 0.0503(5) Uani d . 1 . .
H H5 0.6869 0.8213 0.6908 0.060 Uiso calc R 1 . .
C C6 0.59820(10) 0.73436(12) 0.64444(15) 0.0437(4) Uani d . 1 . .
H H6 0.5948 0.7336 0.7286 0.052 Uiso calc R 1 . .
C C7 0.54571(8) 0.68154(10) 0.54431(13) 0.0314(3) Uani d . 1 . .
C C8 0.48693(8) 0.62974(12) 0.56391(13) 0.0350(3) Uani d . 1 . .
H H8 0.4833 0.6283 0.6479 0.042 Uiso calc R 1 . .
C C9 0.43514(8) 0.58162(11) 0.46649(13) 0.0310(3) Uani d . 1 . .
H H9 0.3958 0.5474 0.4824 0.037 Uiso calc R 1 . .
C C10 0.44042(7) 0.58301(9) 0.34153(12) 0.0242(3) Uani d . 1 . .
C C11 0.32140(7) 0.50678(11) 0.25672(13) 0.0291(3) Uani d . 1 . .
H H11A 0.2979 0.5603 0.2857 0.035 Uiso calc R 1 . .
H H11B 0.3324 0.4575 0.3238 0.035 Uiso calc R 1 . .
C C12 0.26778(8) 0.46984(10) 0.13024(14) 0.0304(3) Uani d . 1 . .
C C13 0.13800(8) 0.40721(10) 0.04369(14) 0.0315(3) Uani d . 1 . .
C C14 0.16385(11) 0.30839(13) 0.0342(2) 0.0556(5) Uani d . 1 . .
H H14A 0.1856 0.2817 0.1213 0.083 Uiso calc R 1 . .
H H14B 0.2023 0.3087 -0.0075 0.083 Uiso calc R 1 . .
H H14C 0.1204 0.2706 -0.0173 0.083 Uiso calc R 1 . .
C C15 0.11375(9) 0.45879(14) -0.08469(15) 0.0439(4) Uani d . 1 . .
H H15A 0.1028 0.5241 -0.0710 0.066 Uiso calc R 1 . .
H H15B 0.0681 0.4294 -0.1451 0.066 Uiso calc R 1 . .
H H15C 0.1547 0.4562 -0.1208 0.066 Uiso calc R 1 . .
C C16 0.07523(8) 0.40965(12) 0.10104(15) 0.0394(4) Uani d . 1 . .
H H16A 0.0930 0.3799 0.1865 0.059 Uiso calc R 1 . .
H H16B 0.0308 0.3760 0.0440 0.059 Uiso calc R 1 . .
H H16C 0.0613 0.4746 0.1097 0.059 Uiso calc R 1 . .

loop_
_atom_site_aniso_label
_atom_site_aniso_U_11
_atom_site_aniso_U_22
_atom_site_aniso_U_33
_atom_site_aniso_U_12
_atom_site_aniso_U_13
_atom_site_aniso_U_23
O1 0.0218(5) 0.0396(6) 0.0254(5) -0.0038(4) 0.0123(4) -0.0006(4)
O2 0.0342(6) 0.0883(10) 0.0461(7) -0.0154(6) 0.0255(5) -0.0245(6)
O3 0.0220(5) 0.0364(5) 0.0321(5) -0.0025(4) 0.0131(4) -0.0021(4)
C1 0.0220(6) 0.0255(6) 0.0194(6) 0.0059(5) 0.0088(5) 0.0020(5)
C2 0.0265(7) 0.0256(6) 0.0225(6) 0.0064(5) 0.0062(5) -0.0007(5)
C3 0.0345(7) 0.0302(7) 0.0292(7) -0.0021(6) 0.0061(6) -0.0016(6)
C4 0.0416(9) 0.0373(8) 0.0456(9) -0.0091(7) 0.0050(7) -0.0067(7)
C5 0.0545(10) 0.0477(10) 0.0339(8) -0.0049(8) -0.0037(8) -0.0146(7)
C6 0.0508(10) 0.0487(9) 0.0261(7) 0.0031(8) 0.0060(7) -0.0089(7)
C7 0.0340(7) 0.0357(7) 0.0214(6) 0.0105(6) 0.0054(6) -0.0029(5)
C8 0.0367(8) 0.0513(9) 0.0199(6) 0.0129(7) 0.0134(6) 0.0035(6)
C9 0.0282(7) 0.0447(8) 0.0241(7) 0.0072(6) 0.0142(6) 0.0064(6)
C10 0.0218(6) 0.0310(7) 0.0213(6) 0.0062(5) 0.0094(5) 0.0035(5)
C11 0.0223(6) 0.0385(8) 0.0310(7) 0.0016(5) 0.0150(6) 0.0050(6)
C12 0.0249(7) 0.0345(7) 0.0359(7) -0.0004(6) 0.0157(6) -0.0007(6)
C13 0.0240(6) 0.0332(7) 0.0377(8) -0.0051(6) 0.0110(6) -0.0043(6)
C14 0.0443(10) 0.0366(9) 0.0848(14) -0.0032(8) 0.0207(10) -0.0131(9)
C15 0.0359(8) 0.0621(11) 0.0335(8) -0.0065(8) 0.0118(7) 0.0006(7)
C16 0.0262(7) 0.0516(10) 0.0419(9) -0.0063(7) 0.0138(6) 0.0024(7)

loop_
_atom_type_symbol
_atom_type_description
_atom_type_scat_dispersion_real
_atom_type_scat_dispersion_imag
_atom_type_scat_source
C C 0.0033 0.0016 'International Tables Vol C Tables 4.2.6.8 and 6.1.1.4'
H H 0.0000 0.0000 'International Tables Vol C Tables 4.2.6.8 and 6.1.1.4'
O O 0.0106 0.0060 'International Tables Vol C Tables 4.2.6.8 and 6.1.1.4'

loop_
_geom_angle_atom_site_label_1
_geom_angle_atom_site_label_2
_geom_angle_atom_site_label_3
_geom_angle_site_symmetry_1
_geom_angle_site_symmetry_3
_geom_angle
_geom_angle_publ_flag
C10 O1 C11 . . 116.08(10) ?
C12 O3 C13 . . 121.30(11) ?
C10 C1 C2 . . 119.15(11) ?
C10 C1 C1 . 2_655 120.24(12) ?
C2 C1 C1 . 2_655 120.60(12) ?
C3 C2 C1 . . 122.59(12) ?
C3 C2 C7 . . 117.92(13) ?
C1 C2 C7 . . 119.47(12) ?
C4 C3 C2 . . 121.09(14) ?
C4 C3 H3 . . 119.5 ?
C2 C3 H3 . . 119.5 ?
C3 C4 C5 . . 120.45(16) ?
C3 C4 H4 . . 119.8 ?
C5 C4 H4 . . 119.8 ?
C6 C5 C4 . . 119.97(15) ?
C6 C5 H5 . . 120.0 ?
C4 C5 H5 . . 120.0 ?
C5 C6 C7 . . 121.34(15) ?
C5 C6 H6 . . 119.3 ?
C7 C6 H6 . . 119.3 ?
C8 C7 C6 . . 122.29(13) ?
C8 C7 C2 . . 118.50(13) ?
C6 C7 C2 . . 119.20(14) ?
C9 C8 C7 . . 122.11(12) ?
C9 C8 H8 . . 118.9 ?
C7 C8 H8 . . 118.9 ?
C8 C9 C10 . . 119.30(13) ?
C8 C9 H9 . . 120.3 ?
C10 C9 H9 . . 120.3 ?
O1 C10 C1 . . 116.85(10) ?
O1 C10 C9 . . 121.70(12) ?
C1 C10 C9 . . 121.44(12) ?
O1 C11 C12 . . 109.05(10) ?
O1 C11 H11A . . 109.9 ?
C12 C11 H11A . . 109.9 ?
O1 C11 H11B . . 109.9 ?
C12 C11 H11B . . 109.9 ?
H11A C11 H11B . . 108.3 ?
O2 C12 O3 . . 126.15(14) ?
O2 C12 C11 . . 126.00(13) ?
O3 C12 C11 . . 107.83(11) ?
O3 C13 C14 . . 108.95(12) ?
O3 C13 C16 . . 102.04(11) ?
C14 C13 C16 . . 111.35(14) ?
O3 C13 C15 . . 110.43(12) ?
C14 C13 C15 . . 113.09(15) ?
C16 C13 C15 . . 110.43(13) ?
C13 C14 H14A . . 109.5 ?
C13 C14 H14B . . 109.5 ?
H14A C14 H14B . . 109.5 ?
C13 C14 H14C . . 109.5 ?
H14A C14 H14C . . 109.5 ?
H14B C14 H14C . . 109.5 ?
C13 C15 H15A . . 109.5 ?
C13 C15 H15B . . 109.5 ?
H15A C15 H15B . . 109.5 ?
C13 C15 H15C . . 109.5 ?
H15A C15 H15C . . 109.5 ?
H15B C15 H15C . . 109.5 ?
C13 C16 H16A . . 109.5 ?
C13 C16 H16B . . 109.5 ?
H16A C16 H16B . . 109.5 ?
C13 C16 H16C . . 109.5 ?
H16A C16 H16C . . 109.5 ?
H16B C16 H16C . . 109.5 ?

loop_
_geom_bond_atom_site_label_1
_geom_bond_atom_site_label_2
_geom_bond_site_symmetry_2
_geom_bond_distance
_geom_bond_publ_flag
O1 C10 . 1.3749(16) ?
O1 C11 . 1.4174(15) ?
O2 C12 . 1.1966(17) ?
O3 C12 . 1.3347(15) ?
O3 C13 . 1.4842(16) ?
C1 C10 . 1.3815(17) ?
C1 C2 . 1.4237(18) ?
C1 C1 2_655 1.494(2) ?
C2 C3 . 1.415(2) ?
C2 C7 . 1.4270(18) ?
C3 C4 . 1.368(2) ?
C3 H3 . 0.9500 ?
C4 C5 . 1.415(2) ?
C4 H4 . 0.9500 ?
C5 C6 . 1.347(3) ?
C5 H5 . 0.9500 ?
C6 C7 . 1.417(2) ?
C6 H6 . 0.9500 ?
C7 C8 . 1.406(2) ?
C8 C9 . 1.360(2) ?
C8 H8 . 0.9500 ?
C9 C10 . 1.4118(17) ?
C9 H9 . 0.9500 ?
C11 C12 . 1.504(2) ?
C11 H11A . 0.9900 ?
C11 H11B . 0.9900 ?
C13 C14 . 1.511(2) ?
C13 C16 . 1.5158(19) ?
C13 C15 . 1.518(2) ?
C14 H14A . 0.9800 ?
C14 H14B . 0.9800 ?
C14 H14C . 0.9800 ?
C15 H15A . 0.9800 ?
C15 H15B . 0.9800 ?
C15 H15C . 0.9800 ?
C16 H16A . 0.9800 ?
C16 H16B . 0.9800 ?
C16 H16C . 0.9800 ?

loop_
_geom_hbond_atom_site_label_D
_geom_hbond_atom_site_label_H
_geom_hbond_atom_site_label_A
_geom_hbond_site_symmetry_A
_geom_hbond_distance_DH
_geom_hbond_distance_HA
_geom_hbond_distance_DA
_geom_hbond_angle_DHA
_geom_hbond_publ_flag
C9 H9 O2 6_566 0.95 2.38 3.226(2) 149 y

loop_
_geom_torsion_atom_site_label_1
_geom_torsion_atom_site_label_2
_geom_torsion_atom_site_label_3
_geom_torsion_atom_site_label_4
_geom_torsion_site_symmetry_1
_geom_torsion_site_symmetry_2
_geom_torsion_site_symmetry_3
_geom_torsion_site_symmetry_4
_geom_torsion
_geom_torsion_publ_flag
C10 C1 C2 C3 . . . . -177.72(12) ?
C1 C1 C2 C3 2_655 . . . 0.71(18) ?
C10 C1 C2 C7 . . . . 0.70(18) ?
C1 C1 C2 C7 2_655 . . . 179.14(11) ?
C1 C2 C3 C4 . . . . 177.29(13) ?
C7 C2 C3 C4 . . . . -1.2(2) ?
C2 C3 C4 C5 . . . . 1.1(2) ?
C3 C4 C5 C6 . . . . 0.0(3) ?
C4 C5 C6 C7 . . . . -1.0(3) ?
C5 C6 C7 C8 . . . . -178.13(16) ?
C5 C6 C7 C2 . . . . 0.9(2) ?
C3 C2 C7 C8 . . . . 179.26(13) ?
C1 C2 C7 C8 . . . . 0.76(19) ?
C3 C2 C7 C6 . . . . 0.2(2) ?
C1 C2 C7 C6 . . . . -178.34(13) ?
C6 C7 C8 C9 . . . . 177.77(14) ?
C2 C7 C8 C9 . . . . -1.3(2) ?
C7 C8 C9 C10 . . . . 0.3(2) ?
C11 O1 C10 C1 . . . . -164.92(11) ?
C11 O1 C10 C9 . . . . 16.29(18) ?
C2 C1 C10 O1 . . . . 179.49(11) ?
C1 C1 C10 O1 2_655 . . . 1.05(16) ?
C2 C1 C10 C9 . . . . -1.72(19) ?
C1 C1 C10 C9 2_655 . . . 179.83(11) ?
C8 C9 C10 O1 . . . . 179.96(12) ?
C8 C9 C10 C1 . . . . 1.2(2) ?
C10 O1 C11 C12 . . . . 171.26(11) ?
C13 O3 C12 O2 . . . . 9.7(2) ?
C13 O3 C12 C11 . . . . -168.85(11) ?
O1 C11 C12 O2 . . . . 12.1(2) ?
O1 C11 C12 O3 . . . . -169.43(11) ?
C12 O3 C13 C14 . . . . 60.23(17) ?
C12 O3 C13 C16 . . . . 178.05(13) ?
C12 O3 C13 C15 . . . . -64.54(16) ?
